data_1503361
loop_
_publ_author_name
'Pintori, Didier G.'
'Greaney, Michael F.'

_publ_section_title
;
 Insertion of benzene rings into the amide bond: one-step synthesis of
 acridines and acridones from aryl amides.
;
_journal_issue 1
_journal_name_full 'Organic letters'
_journal_page_first 168
_journal_page_last 171
_journal_paper_doi 10.1021/ol902568x
_journal_volume 12
_journal_year 2010
_chemical_compound_source 'Didier Pintori'
_chemical_formula_moiety 'C23 H16 I N O2'
_chemical_formula_sum 'C23 H16 I N O2'
_chemical_formula_weight 465.27
_chemical_name_systematic
; 
 ? 
;
_space_group_IT_number 2
_symmetry_cell_setting triclinic
_symmetry_space_group_name_Hall '-P 1'
_symmetry_space_group_name_H-M 'P -1'
_atom_sites_solution_hydrogens geom
_atom_sites_solution_primary direct
_atom_sites_solution_secondary difmap
_audit_creation_method SHELXL-97
_cell_angle_alpha 86.0787(12)
_cell_angle_beta 79.3543(11)
_cell_angle_gamma 85.5743(11)
_cell_formula_units_Z 2
_cell_length_a 8.3396(2)
_cell_length_b 9.1524(2)
_cell_length_c 12.1045(3)
_cell_measurement_reflns_used 6941
_cell_measurement_temperature 150(2)
_cell_measurement_theta_max 29.213
_cell_measurement_theta_min 2.236
_cell_volume 903.91(4)
_computing_cell_refinement Saint
_computing_data_reduction Saint
_computing_molecular_graphics Shelxp
_computing_publication_material 'Platon, encifer'
_computing_structure_refinement 'SHELXL-97 (Sheldrick, 2008)'
_computing_structure_solution 'Shelxs Sheldrick'
_diffrn_ambient_temperature 150(2)
_diffrn_measured_fraction_theta_full 0.995
_diffrn_measured_fraction_theta_max 0.917
_diffrn_measurement_device_type 'Bruker Smart Apex CCD'
_diffrn_measurement_method 'Phi and Omega scans'
_diffrn_radiation_monochromator graphite
_diffrn_radiation_source 'fine-focus sealed tube'
_diffrn_radiation_type MoK\a
_diffrn_radiation_wavelength 0.71073
_diffrn_reflns_av_R_equivalents 0.0364
_diffrn_reflns_av_sigmaI/netI 0.0439
_diffrn_reflns_limit_h_max 11
_diffrn_reflns_limit_h_min -10
_diffrn_reflns_limit_k_max 12
_diffrn_reflns_limit_k_min -12
_diffrn_reflns_limit_l_max 16
_diffrn_reflns_limit_l_min -16
_diffrn_reflns_number 16144
_diffrn_reflns_theta_full 27.51
_diffrn_reflns_theta_max 29.73
_diffrn_reflns_theta_min 2.24
_exptl_absorpt_coefficient_mu 1.790
_exptl_absorpt_correction_T_max 0.7757
_exptl_absorpt_correction_T_min 0.6909
_exptl_absorpt_correction_type multi-scan
_exptl_absorpt_process_details 'SADABS 2007/2'
_exptl_crystal_colour yellow
_exptl_crystal_density_diffrn 1.709
_exptl_crystal_density_method 'not measured'
_exptl_crystal_description block
_exptl_crystal_F_000 460
_exptl_crystal_recrystallization_method 'Evaporation of Pet ether/Et2O/DCM solution'
_exptl_crystal_size_max 0.17
_exptl_crystal_size_mid 0.16
_exptl_crystal_size_min 0.14
_refine_diff_density_max 0.706
_refine_diff_density_min -0.429
_refine_diff_density_rms 0.099
_refine_ls_extinction_method none
_refine_ls_goodness_of_fit_ref 1.077
_refine_ls_hydrogen_treatment mixed
_refine_ls_matrix_type full
_refine_ls_number_parameters 247
_refine_ls_number_reflns 4728
_refine_ls_number_restraints 1
_refine_ls_restrained_S_all 1.077
_refine_ls_R_factor_all 0.0458
_refine_ls_R_factor_gt 0.0369
_refine_ls_shift/su_max 0.001
_refine_ls_shift/su_mean 0.000
_refine_ls_structure_factor_coef Fsqd
_refine_ls_weighting_details 'calc w=1/[\s^2^(Fo^2^)+(0.0312P)^2^+0.4411P] where P=(Fo^2^+2Fc^2^)/3'
_refine_ls_weighting_scheme calc
_refine_ls_wR_factor_gt 0.0762
_refine_ls_wR_factor_ref 0.0804
_reflns_number_gt 4104
_reflns_number_total 4728
_reflns_threshold_expression >2sigma(I)
_cod_data_source_file ol902568x_si_002.cif
_cod_data_source_block mg9005
_cod_database_code 1503361

loop_
_symmetry_equiv_pos_as_xyz
'x, y, z'
'-x, -y, -z'

loop_
_atom_site_label
_atom_site_type_symbol
_atom_site_fract_x
_atom_site_fract_y
_atom_site_fract_z
_atom_site_U_iso_or_equiv
_atom_site_adp_type
_atom_site_occupancy
_atom_site_symmetry_multiplicity
_atom_site_calc_flag
_atom_site_refinement_flags
I1A I 1.31131(2) 0.38985(2) 0.017049(15) 0.03352(8) Uani 1 1 d .
O16A O 0.6429(3) 0.0024(2) 0.56737(17) 0.0308(5) Uani 1 1 d .
O18A O 0.4737(2) 0.0696(2) 0.83930(15) 0.0245(4) Uani 1 1 d .
N8A N 0.7975(3) 0.2156(3) 0.4433(2) 0.0254(5) Uani 1 1 d D
H8A H 0.787(4) 0.124(2) 0.460(3) 0.030 Uiso 1 1 d D
C2A C 1.1312(3) 0.3247(3) 0.1527(2) 0.0253(6) Uani 1 1 d .
C3A C 1.1571(4) 0.1949(3) 0.2152(2) 0.0280(6) Uani 1 1 d .
H3A H 1.2501 0.1299 0.1924 0.034 Uiso 1 1 calc R
C4A C 1.0443(3) 0.1617(3) 0.3117(2) 0.0256(6) Uani 1 1 d .
H4A H 1.0614 0.0737 0.3556 0.031 Uiso 1 1 calc R
C5A C 0.9075(3) 0.2548(3) 0.3450(2) 0.0237(6) Uani 1 1 d .
C6A C 0.8796(4) 0.3805(3) 0.2773(2) 0.0276(6) Uani 1 1 d .
H6A H 0.7827 0.4420 0.2965 0.033 Uiso 1 1 calc R
C7A C 0.9926(4) 0.4154(3) 0.1826(2) 0.0275(6) Uani 1 1 d .
H7A H 0.9748 0.5025 0.1379 0.033 Uiso 1 1 calc R
C9A C 0.7212(3) 0.3062(3) 0.5256(2) 0.0224(5) Uani 1 1 d .
C10A C 0.7579(4) 0.4546(3) 0.5233(2) 0.0272(6) Uani 1 1 d .
H10A H 0.8342 0.4933 0.4622 0.033 Uiso 1 1 calc R
C11A C 0.6857(4) 0.5437(3) 0.6075(2) 0.0296(6) Uani 1 1 d .
H11A H 0.7128 0.6430 0.6040 0.036 Uiso 1 1 calc R
C12A C 0.5726(4) 0.4904(3) 0.6984(2) 0.0294(6) Uani 1 1 d .
H12A H 0.5222 0.5529 0.7562 0.035 Uiso 1 1 calc R
C13A C 0.5354(3) 0.3463(3) 0.7031(2) 0.0242(6) Uani 1 1 d .
H13A H 0.4580 0.3104 0.7647 0.029 Uiso 1 1 calc R
C14A C 0.6084(3) 0.2504(3) 0.6195(2) 0.0216(5) Uani 1 1 d .
C15A C 0.5732(3) 0.0947(3) 0.6326(2) 0.0227(6) Uani 1 1 d .
C17A C 0.4428(3) 0.0407(3) 0.7289(2) 0.0224(5) Uani 1 1 d .
C19A C 0.3307(3) 0.0002(3) 0.9029(2) 0.0271(6) Uani 1 1 d .
H19A H 0.3174 -0.0016 0.9868 0.033 Uiso 1 1 calc R
C20A C 0.3544(4) -0.1493(3) 0.8504(3) 0.0300(7) Uani 1 1 d .
H20A H 0.3253 -0.2411 0.8869 0.036 Uiso 1 1 calc R
C21A C 0.4235(3) -0.1246(3) 0.7439(3) 0.0269(6) Uani 1 1 d .
H21A H 0.4547 -0.1950 0.6884 0.032 Uiso 1 1 calc R
C22A C 0.1961(3) 0.0875(3) 0.8505(2) 0.0271(6) Uani 1 1 d .
C23A C 0.2669(3) 0.1115(3) 0.7376(2) 0.0234(6) Uani 1 1 d .
C24A C 0.1814(4) 0.1827(3) 0.6610(3) 0.0293(6) Uani 1 1 d .
H24A H 0.2297 0.1979 0.5840 0.035 Uiso 1 1 calc R
C25A C 0.0193(4) 0.2319(3) 0.7019(3) 0.0350(7) Uani 1 1 d .
H25A H -0.0436 0.2818 0.6513 0.042 Uiso 1 1 calc R
C26A C -0.0507(4) 0.2098(3) 0.8128(3) 0.0384(8) Uani 1 1 d .
H26A H -0.1612 0.2438 0.8376 0.046 Uiso 1 1 calc R
C27A C 0.0384(4) 0.1377(3) 0.8902(3) 0.0335(7) Uani 1 1 d .
H27A H -0.0090 0.1242 0.9675 0.040 Uiso 1 1 calc R

loop_
_atom_site_aniso_label
_atom_site_aniso_U_11
_atom_site_aniso_U_22
_atom_site_aniso_U_33
_atom_site_aniso_U_23
_atom_site_aniso_U_13
_atom_site_aniso_U_12
I1A 0.03031(12) 0.04393(13) 0.02431(11) 0.00199(8) 0.00288(8) -0.01213(9)
O16A 0.0330(12) 0.0220(10) 0.0330(11) -0.0031(8) 0.0059(9) -0.0025(9)
O18A 0.0213(10) 0.0283(10) 0.0229(10) 0.0019(8) -0.0015(8) -0.0043(8)
N8A 0.0259(13) 0.0220(11) 0.0253(12) 0.0016(9) 0.0033(10) -0.0042(10)
C2A 0.0251(15) 0.0300(14) 0.0206(13) -0.0016(11) -0.0007(11) -0.0102(12)
C3A 0.0238(15) 0.0290(15) 0.0292(15) -0.0042(12) 0.0008(12) -0.0014(12)
C4A 0.0243(15) 0.0219(13) 0.0293(15) 0.0024(11) -0.0012(12) -0.0051(11)
C5A 0.0215(14) 0.0255(13) 0.0242(14) -0.0014(11) -0.0013(11) -0.0096(11)
C6A 0.0257(15) 0.0274(14) 0.0289(15) 0.0002(12) -0.0031(12) -0.0014(12)
C7A 0.0303(16) 0.0265(14) 0.0258(14) 0.0012(11) -0.0045(12) -0.0062(12)
C9A 0.0195(13) 0.0246(13) 0.0235(13) 0.0004(11) -0.0048(11) -0.0030(11)
C10A 0.0282(15) 0.0261(14) 0.0254(14) 0.0046(11) 0.0000(12) -0.0068(12)
C11A 0.0385(18) 0.0215(13) 0.0287(15) 0.0002(11) -0.0036(13) -0.0088(12)
C12A 0.0362(17) 0.0250(14) 0.0258(14) -0.0023(11) -0.0025(13) -0.0020(12)
C13A 0.0239(14) 0.0244(13) 0.0227(13) 0.0009(11) -0.0001(11) -0.0028(11)
C14A 0.0216(14) 0.0196(12) 0.0233(13) 0.0012(10) -0.0038(11) -0.0018(10)
C15A 0.0210(14) 0.0220(13) 0.0250(14) 0.0008(10) -0.0042(11) -0.0024(11)
C17A 0.0223(14) 0.0218(13) 0.0224(13) 0.0004(10) -0.0021(11) -0.0029(11)
C19A 0.0230(15) 0.0283(14) 0.0274(14) 0.0043(11) 0.0014(12) -0.0045(12)
C20A 0.0246(15) 0.0247(14) 0.0385(17) 0.0081(12) -0.0029(13) -0.0029(12)
C21A 0.0213(14) 0.0235(13) 0.0347(16) 0.0021(12) -0.0031(12) -0.0033(11)
C22A 0.0238(15) 0.0233(13) 0.0329(16) 0.0029(11) -0.0017(12) -0.0058(11)
C23A 0.0212(14) 0.0190(12) 0.0297(14) 0.0008(11) -0.0033(11) -0.0044(10)
C24A 0.0320(16) 0.0218(13) 0.0352(16) 0.0035(12) -0.0094(13) -0.0049(12)
C25A 0.0299(17) 0.0237(14) 0.055(2) -0.0006(14) -0.0184(15) -0.0010(12)
C26A 0.0222(16) 0.0286(16) 0.064(2) -0.0052(15) -0.0052(15) -0.0011(13)
C27A 0.0278(16) 0.0277(15) 0.0415(18) -0.0004(13) 0.0040(14) -0.0060(12)

loop_
_atom_type_symbol
_atom_type_description
_atom_type_scat_dispersion_real
_atom_type_scat_dispersion_imag
_atom_type_scat_source
C C 0.0033 0.0016 'International Tables Vol C Tables 4.2.6.8 and 6.1.1.4'
H H 0.0000 0.0000 'International Tables Vol C Tables 4.2.6.8 and 6.1.1.4'
I I -0.4742 1.8119 'International Tables Vol C Tables 4.2.6.8 and 6.1.1.4'
N N 0.0061 0.0033 'International Tables Vol C Tables 4.2.6.8 and 6.1.1.4'
O O 0.0106 0.0060 'International Tables Vol C Tables 4.2.6.8 and 6.1.1.4'

loop_
_geom_angle_atom_site_label_1
_geom_angle_atom_site_label_2
_geom_angle_atom_site_label_3
_geom_angle
C17A O18A C19A 95.77(19)
C9A N8A C5A 127.2(2)
C9A N8A H8A 114(2)
C5A N8A H8A 118(2)
C7A C2A C3A 120.7(3)
C7A C2A I1A 119.4(2)
C3A C2A I1A 119.7(2)
C2A C3A C4A 118.7(3)
C2A C3A H3A 120.7
C4A C3A H3A 120.7
C5A C4A C3A 121.1(3)
C5A C4A H4A 119.5
C3A C4A H4A 119.5
C4A C5A C6A 119.0(3)
C4A C5A N8A 118.6(2)
C6A C5A N8A 122.3(3)
C7A C6A C5A 120.1(3)
C7A C6A H6A 120.0
C5A C6A H6A 120.0
C2A C7A C6A 120.2(3)
C2A C7A H7A 119.9
C6A C7A H7A 119.9
N8A C9A C10A 121.3(2)
N8A C9A C14A 120.5(2)
C10A C9A C14A 118.1(2)
C11A C10A C9A 121.3(3)
C11A C10A H10A 119.4
C9A C10A H10A 119.4
C10A C11A C12A 120.9(3)
C10A C11A H11A 119.6
C12A C11A H11A 119.6
C13A C12A C11A 119.1(3)
C13A C12A H12A 120.5
C11A C12A H12A 120.5
C12A C13A C14A 122.0(3)
C12A C13A H13A 119.0
C14A C13A H13A 119.0
C13A C14A C9A 118.7(2)
C13A C14A C15A 119.8(2)
C9A C14A C15A 121.5(2)
O16A C15A C14A 123.2(2)
O16A C15A C17A 116.6(2)
C14A C15A C17A 120.2(2)
O18A C17A C15A 113.4(2)
O18A C17A C21A 100.4(2)
C15A C17A C21A 117.3(2)
O18A C17A C23A 99.7(2)
C15A C17A C23A 118.1(2)
C21A C17A C23A 105.1(2)
O18A C19A C20A 99.9(2)
O18A C19A C22A 99.6(2)
C20A C19A C22A 106.0(2)
O18A C19A H19A 116.3
C20A C19A H19A 116.3
C22A C19A H19A 116.3
C21A C20A C19A 106.1(2)
C21A C20A H20A 126.9
C19A C20A H20A 126.9
C20A C21A C17A 105.6(3)
C20A C21A H21A 127.2
C17A C21A H21A 127.2
C27A C22A C23A 121.0(3)
C27A C22A C19A 134.7(3)
C23A C22A C19A 104.2(2)
C24A C23A C22A 121.9(3)
C24A C23A C17A 133.6(3)
C22A C23A C17A 104.5(2)
C23A C24A C25A 116.8(3)
C23A C24A H24A 121.6
C25A C24A H24A 121.6
C26A C25A C24A 121.7(3)
C26A C25A H25A 119.1
C24A C25A H25A 119.1
C25A C26A C27A 120.9(3)
C25A C26A H26A 119.6
C27A C26A H26A 119.6
C22A C27A C26A 117.7(3)
C22A C27A H27A 121.2
C26A C27A H27A 121.2

loop_
_geom_bond_atom_site_label_1
_geom_bond_atom_site_label_2
_geom_bond_distance
I1A C2A 2.098(3)
O16A C15A 1.233(3)
O18A C17A 1.452(3)
O18A C19A 1.460(3)
N8A C9A 1.373(4)
N8A C5A 1.405(3)
N8A H8A 0.853(17)
C2A C7A 1.377(4)
C2A C3A 1.389(4)
C3A C4A 1.390(4)
C3A H3A 0.9500
C4A C5A 1.385(4)
C4A H4A 0.9500
C5A C6A 1.395(4)
C6A C7A 1.379(4)
C6A H6A 0.9500
C7A H7A 0.9500
C9A C10A 1.412(4)
C9A C14A 1.427(4)
C10A C11A 1.370(4)
C10A H10A 0.9500
C11A C12A 1.398(4)
C11A H11A 0.9500
C12A C13A 1.372(4)
C12A H12A 0.9500
C13A C14A 1.406(4)
C13A H13A 0.9500
C14A C15A 1.468(4)
C15A C17A 1.524(4)
C17A C21A 1.529(4)
C17A C23A 1.546(4)
C19A C20A 1.531(4)
C19A C22A 1.535(4)
C19A H19A 1.0000
C20A C21A 1.323(4)
C20A H20A 0.9500
C21A H21A 0.9500
C22A C27A 1.370(4)
C22A C23A 1.394(4)
C23A C24A 1.372(4)
C24A C25A 1.401(4)
C24A H24A 0.9500
C25A C26A 1.370(5)
C25A H25A 0.9500
C26A C27A 1.400(4)
C26A H26A 0.9500
C27A H27A 0.9500

loop_
_geom_torsion_atom_site_label_1
_geom_torsion_atom_site_label_2
_geom_torsion_atom_site_label_3
_geom_torsion_atom_site_label_4
_geom_torsion
C7A C2A C3A C4A -3.1(4)
I1A C2A C3A C4A 173.2(2)
C2A C3A C4A C5A 0.7(4)
C3A C4A C5A C6A 2.8(4)
C3A C4A C5A N8A 179.9(3)
C9A N8A C5A C4A 138.4(3)
C9A N8A C5A C6A -44.6(4)
C4A C5A C6A C7A -4.1(4)
N8A C5A C6A C7A 178.9(3)
C3A C2A C7A C6A 1.9(4)
I1A C2A C7A C6A -174.4(2)
C5A C6A C7A C2A 1.7(4)
C5A N8A C9A C10A -5.2(4)
C5A N8A C9A C14A 178.2(3)
N8A C9A C10A C11A -177.8(3)
C14A C9A C10A C11A -1.1(4)
C9A C10A C11A C12A -0.2(5)
C10A C11A C12A C13A 0.6(5)
C11A C12A C13A C14A 0.4(4)
C12A C13A C14A C9A -1.7(4)
C12A C13A C14A C15A 175.6(3)
N8A C9A C14A C13A 178.7(2)
C10A C9A C14A C13A 2.0(4)
N8A C9A C14A C15A 1.5(4)
C10A C9A C14A C15A -175.3(2)
C13A C14A C15A O16A -173.9(3)
C9A C14A C15A O16A 3.3(4)
C13A C14A C15A C17A 7.3(4)
C9A C14A C15A C17A -175.4(2)
C19A O18A C17A C15A -178.5(2)
C19A O18A C17A C21A -52.5(2)
C19A O18A C17A C23A 55.0(2)
O16A C15A C17A O18A 123.0(3)
C14A C15A C17A O18A -58.1(3)
O16A C15A C17A C21A 6.7(4)
C14A C15A C17A C21A -174.5(2)
O16A C15A C17A C23A -120.9(3)
C14A C15A C17A C23A 57.9(3)
C17A O18A C19A C20A 52.0(2)
C17A O18A C19A C22A -56.2(2)
O18A C19A C20A C21A -33.1(3)
C22A C19A C20A C21A 70.0(3)
C19A C20A C21A C17A -0.3(3)
O18A C17A C21A C20A 33.8(3)
C15A C17A C21A C20A 157.1(2)
C23A C17A C21A C20A -69.3(3)
O18A C19A C22A C27A -144.8(3)
C20A C19A C22A C27A 111.9(4)
O18A C19A C22A C23A 36.1(3)
C20A C19A C22A C23A -67.2(3)
C27A C22A C23A C24A -1.6(4)
C19A C22A C23A C24A 177.6(3)
C27A C22A C23A C17A 179.2(3)
C19A C22A C23A C17A -1.6(3)
O18A C17A C23A C24A 147.3(3)
C15A C17A C23A C24A 24.1(4)
C21A C17A C23A C24A -109.1(3)
O18A C17A C23A C22A -33.6(3)
C15A C17A C23A C22A -156.8(2)
C21A C17A C23A C22A 70.0(3)
C22A C23A C24A C25A 0.7(4)
C17A C23A C24A C25A 179.6(3)
C23A C24A C25A C26A -0.1(4)
C24A C25A C26A C27A 0.6(5)
C23A C22A C27A C26A 2.0(4)
C19A C22A C27A C26A -177.0(3)
C25A C26A C27A C22A -1.5(5)
